data_7041506
loop_
_publ_author_name
'Carmona, Mar\'ia'
'Rodr\'iguez, Ricardo'
'Lahoz, Fernando J.'
'Garc\'ia-Ordu\~na, Pilar'
'Cativiela, Carlos'
'L\'opez, Jos\'e A'
'Carmona, Daniel'

_publ_section_title
;
 Half-sandwich complexes of iridium and ruthenium containing
 cysteine-derived ligands.
;
_journal_issue 3
_journal_name_full 'Dalton transactions (Cambridge, England : 2003)'
_journal_page_first 962
_journal_page_last 976
_journal_paper_doi 10.1039/c6dt04341k
_journal_volume 46
_journal_year 2017
_chemical_absolute_configuration rmad
_chemical_formula_moiety 'C20 H27 Ir N O2 S, F6 Sb'
_chemical_formula_sum 'C20 H27 F6 Ir N O2 S Sb'
_chemical_formula_weight 773.44
_chemical_name_systematic
;
 ?
;
_space_group_crystal_system orthorhombic
_space_group_IT_number 19
_space_group_name_Hall 'P 2ac 2ab'
_space_group_name_H-M_alt 'P 21 21 21'
_symmetry_space_group_name_Hall 'P 2ac 2ab'
_symmetry_space_group_name_H-M 'P 21 21 21'
_atom_sites_solution_hydrogens mixed
_audit_creation_method SHELXL-2014
_audit_update_record
;
2016-07-04 deposited with the CCDC.
2016-12-19 downloaded from the CCDC.
;
_cell_angle_alpha 90
_cell_angle_beta 90
_cell_angle_gamma 90
_cell_formula_units_Z 4
_cell_length_a 8.6130(4)
_cell_length_b 14.4059(6)
_cell_length_c 19.2824(8)
_cell_measurement_reflns_used 9892
_cell_measurement_temperature 100(2)
_cell_measurement_theta_max 28.404
_cell_measurement_theta_min 2.364
_cell_volume 2392.52(18)
_computing_cell_refinement 'SAINT+ in APEX2 v. 2008.4 (Bruker AXS, 2008)'
_computing_data_collection 'SMART in APEX2 v. 2008.4 (Bruker AXS, 2008)'
_computing_data_reduction 'SAINT+ in APEX2 v. 2008.4 (Bruker AXS, 2008)'
_computing_molecular_graphics 'XP program, SHELXTL v6.12, Bruker2000'
_computing_publication_material 'XCIF program, PLATON(Spek, 1998)'
_computing_structure_refinement 'SHELXL-2014 (Sheldrick, 2014)'
_computing_structure_solution 'SHELXS-2013 (Sheldrick, 2013)'
_diffrn_ambient_temperature 100(2)
_diffrn_detector_area_resol_mean 8.26
_diffrn_measured_fraction_theta_full 1.000
_diffrn_measured_fraction_theta_max 0.966
_diffrn_measurement_device_type 'Bruker APEX CCD system'
_diffrn_measurement_method 'narrow \w frames'
_diffrn_radiation_monochromator graphite
_diffrn_radiation_source 'fine-focus sealed tube'
_diffrn_radiation_type MoK\a
_diffrn_radiation_wavelength 0.71073
_diffrn_reflns_av_R_equivalents 0.0202
_diffrn_reflns_av_unetI/netI 0.0130
_diffrn_reflns_Laue_measured_fraction_full 1.000
_diffrn_reflns_Laue_measured_fraction_max 0.966
_diffrn_reflns_limit_h_max 11
_diffrn_reflns_limit_h_min -11
_diffrn_reflns_limit_k_max 19
_diffrn_reflns_limit_k_min -19
_diffrn_reflns_limit_l_max 24
_diffrn_reflns_limit_l_min -25
_diffrn_reflns_number 34612
_diffrn_reflns_point_group_measured_fraction_full 0.998
_diffrn_reflns_point_group_measured_fraction_max 0.948
_diffrn_reflns_theta_full 27.500
_diffrn_reflns_theta_max 28.590
_diffrn_reflns_theta_min 1.765
_exptl_absorpt_coefficient_mu 6.837
_exptl_absorpt_correction_T_max 0.4219
_exptl_absorpt_correction_T_min 0.2928
_exptl_absorpt_correction_type multi-scan
_exptl_absorpt_process_details
;
 SADABS: Area-Detector Absorption Correction. (1996) Bruker-AXS 
 within APEX2 package.
;
_exptl_crystal_colour yellow
_exptl_crystal_density_diffrn 2.147
_exptl_crystal_description block
_exptl_crystal_F_000 1472
_exptl_crystal_recrystallization_method 'slow diffusion of diethyl ether into methanol solutions of the compound'
_exptl_crystal_size_max 0.240
_exptl_crystal_size_mid 0.161
_exptl_crystal_size_min 0.140
_refine_diff_density_max 0.908
_refine_diff_density_min -0.492
_refine_diff_density_rms 0.085
_refine_ls_abs_structure_details
;
 Flack x determined using 2428 quotients [(I+)-(I-)]/[(I+)+(I-)]
 (Parsons, Flack and Wagner, Acta Cryst. B69 (2013) 249-259).
;
_refine_ls_abs_structure_Flack -0.0051(15)
_refine_ls_extinction_method none
_refine_ls_goodness_of_fit_ref 1.114
_refine_ls_hydrogen_treatment mixed
_refine_ls_matrix_type full
_refine_ls_number_parameters 340
_refine_ls_number_reflns 5816
_refine_ls_number_restraints 2
_refine_ls_restrained_S_all 1.114
_refine_ls_R_factor_all 0.0139
_refine_ls_R_factor_gt 0.0137
_refine_ls_shift/su_max 0.001
_refine_ls_shift/su_mean 0.000
_refine_ls_structure_factor_coef Fsqd
_refine_ls_weighting_details 'w=1/[\s^2^(Fo^2^)+(0.0174P)^2^+1.6328P] where P=(Fo^2^+2Fc^2^)/3'
_refine_ls_weighting_scheme calc
_refine_ls_wR_factor_gt 0.0336
_refine_ls_wR_factor_ref 0.0337
_reflns_Friedel_coverage 0.740
_reflns_Friedel_fraction_full 0.995
_reflns_Friedel_fraction_max 0.924
_reflns_number_gt 5764
_reflns_number_total 5816
_reflns_threshold_expression 'I > 2\s(I)'
_cod_data_source_file c6dt04341k2.cif
_cod_data_source_block cmpnd_6aSb
_cod_depositor_comments 'Adding full bibliography for 7041506.cif.'
_cod_database_code 7041506
_shelx_space_group_comment
;
The symmetry employed for this shelxl refinement is uniquely defined
by the following loop, which should always be used as a source of
symmetry information in preference to the above space-group names.
They are only intended as comments.
;
_shelxl_version_number 2014-3

loop_
_space_group_symop_operation_xyz
'x, y, z'
'x+1/2, -y+1/2, -z'
'-x, y+1/2, -z+1/2'
'-x+1/2, -y, z+1/2'

loop_
_atom_site_label
_atom_site_type_symbol
_atom_site_fract_x
_atom_site_fract_y
_atom_site_fract_z
_atom_site_U_iso_or_equiv
_atom_site_adp_type
_atom_site_occupancy
_atom_site_site_symmetry_order
_atom_site_calc_flag
_atom_site_refinement_flags_posn
_atom_site_refinement_flags_adp
Ir Ir 0.00463(2) 0.03481(2) 0.45386(2) 0.01106(4) Uani 1 1 d . .
S S 0.16633(10) 0.00497(6) 0.55042(5) 0.01606(16) Uani 1 1 d . .
O1 O 0.0940(3) 0.17134(17) 0.45892(13) 0.0165(5) Uani 1 1 d . .
O2 O 0.1459(3) 0.2834(2) 0.53544(13) 0.0255(6) Uani 1 1 d . .
N N -0.1312(3) 0.1019(2) 0.53189(16) 0.0147(6) Uani 1 1 d D .
C1 C 0.0322(4) -0.0990(2) 0.40469(18) 0.0181(7) Uani 1 1 d . .
C2 C -0.1302(4) -0.0785(3) 0.41440(18) 0.0170(7) Uani 1 1 d . .
C3 C -0.1658(4) 0.0035(3) 0.37394(18) 0.0153(7) Uani 1 1 d . .
C4 C -0.0242(4) 0.0344(2) 0.34195(16) 0.0165(6) Uani 1 1 d . .
C5 C 0.0986(4) -0.0282(3) 0.36139(19) 0.0173(7) Uani 1 1 d . .
C6 C 0.1150(6) -0.1814(3) 0.4344(2) 0.0315(10) Uani 1 1 d . .
H6A H 0.0986 -0.2354 0.4044 0.047 Uiso 1 1 calc R U
H6B H 0.0743 -0.1946 0.4808 0.047 Uiso 1 1 calc R U
H6C H 0.2264 -0.1680 0.4375 0.047 Uiso 1 1 calc R U
C7 C -0.2419(5) -0.1379(3) 0.4543(2) 0.0263(8) Uani 1 1 d . .
H7A H -0.2623 -0.1951 0.4283 0.039 Uiso 1 1 calc R U
H7B H -0.3393 -0.1040 0.4610 0.039 Uiso 1 1 calc R U
H7C H -0.1970 -0.1535 0.4995 0.039 Uiso 1 1 calc R U
C8 C -0.3236(4) 0.0455(3) 0.3656(2) 0.0210(7) Uani 1 1 d . .
H8A H -0.3132 0.1099 0.3498 0.031 Uiso 1 1 calc R U
H8B H -0.3780 0.0443 0.4102 0.031 Uiso 1 1 calc R U
H8C H -0.3829 0.0099 0.3314 0.031 Uiso 1 1 calc R U
C9 C 0.0006(5) 0.1206(2) 0.29943(17) 0.0217(7) Uani 1 1 d . .
H9A H -0.0967 0.1557 0.2968 0.032 Uiso 1 1 calc R U
H9B H 0.0339 0.1033 0.2526 0.032 Uiso 1 1 calc R U
H9C H 0.0808 0.1591 0.3212 0.032 Uiso 1 1 calc R U
C10 C 0.2621(5) -0.0248(3) 0.3348(2) 0.0283(9) Uani 1 1 d . .
H10A H 0.3301 -0.0596 0.3662 0.042 Uiso 1 1 calc R U
H10B H 0.2969 0.0399 0.3324 0.042 Uiso 1 1 calc R U
H10C H 0.2664 -0.0526 0.2885 0.042 Uiso 1 1 calc R U
C11 C 0.0811(4) 0.2113(3) 0.51863(18) 0.0170(7) Uani 1 1 d . .
C12 C -0.0181(4) 0.1581(2) 0.57131(16) 0.0158(7) Uani 1 1 d . .
C13 C 0.0888(4) 0.0916(3) 0.61079(18) 0.0168(7) Uani 1 1 d D .
C14 C 0.3548(4) 0.0555(3) 0.5258(2) 0.0225(8) Uani 1 1 d . .
C15 C 0.4703(4) 0.0492(2) 0.58369(18) 0.0177(7) Uani 1 1 d . .
C16 C 0.5443(4) -0.0344(3) 0.59796(19) 0.0202(7) Uani 1 1 d . .
C17 C 0.6573(4) -0.0397(3) 0.6493(2) 0.0220(7) Uani 1 1 d . .
C18 C 0.6932(4) 0.0387(3) 0.68802(19) 0.0224(8) Uani 1 1 d . .
C19 C 0.6176(5) 0.1215(3) 0.6756(2) 0.0234(8) Uani 1 1 d . .
C20 C 0.5064(5) 0.1274(2) 0.62305(18) 0.0211(7) Uani 1 1 d . .
Sb1 Sb 0.45947(3) 0.21481(2) 0.20511(2) 0.01678(5) Uani 1 1 d . .
F1 F 0.5303(3) 0.2213(2) 0.11314(12) 0.0371(6) Uani 1 1 d . .
F2 F 0.3894(3) 0.20729(17) 0.29709(12) 0.0291(5) Uani 1 1 d . .
F3 F 0.4925(3) 0.08633(14) 0.20554(12) 0.0301(5) Uani 1 1 d . .
F4 F 0.4261(3) 0.34287(17) 0.20526(16) 0.0379(6) Uani 1 1 d . .
F5 F 0.2558(3) 0.1967(2) 0.17380(14) 0.0324(6) Uani 1 1 d . .
F6 F 0.6633(3) 0.23400(19) 0.23636(14) 0.0340(6) Uani 1 1 d . .
H13A H 0.042(6) 0.061(3) 0.647(2) 0.041 Uiso 1 1 d D U
H13B H 0.176(7) 0.114(4) 0.633(3) 0.041 Uiso 1 1 d . U
H1N H -0.192(5) 0.141(3) 0.508(2) 0.029(13) Uiso 1 1 d D .
H2N H -0.174(5) 0.069(3) 0.561(2) 0.013(10) Uiso 1 1 d . .
H12 H -0.074(5) 0.198(3) 0.601(2) 0.017(11) Uiso 1 1 d . .
H14A H 0.379(5) 0.021(3) 0.489(2) 0.021(11) Uiso 1 1 d . .
H14B H 0.337(6) 0.126(3) 0.515(2) 0.029(13) Uiso 1 1 d . .
H16 H 0.520(6) -0.087(3) 0.574(2) 0.018(10) Uiso 1 1 d . .
H17 H 0.702(6) -0.103(4) 0.658(3) 0.027(13) Uiso 1 1 d . .
H18 H 0.762(6) 0.036(3) 0.720(3) 0.028(12) Uiso 1 1 d . .
H19 H 0.653(6) 0.173(4) 0.698(3) 0.033(13) Uiso 1 1 d . .
H20 H 0.461(5) 0.184(3) 0.616(2) 0.021(11) Uiso 1 1 d . .

loop_
_atom_site_aniso_label
_atom_site_aniso_U_11
_atom_site_aniso_U_22
_atom_site_aniso_U_33
_atom_site_aniso_U_23
_atom_site_aniso_U_13
_atom_site_aniso_U_12
Ir 0.01008(6) 0.01038(6) 0.01273(6) 0.00013(4) -0.00031(5) -0.00041(5)
S 0.0133(4) 0.0175(4) 0.0174(4) 0.0035(3) -0.0023(3) -0.0010(3)
O1 0.0196(12) 0.0146(11) 0.0154(12) 0.0002(9) 0.0014(10) -0.0032(9)
O2 0.0353(15) 0.0195(13) 0.0217(13) -0.0045(11) 0.0034(11) -0.0129(12)
N 0.0144(14) 0.0138(14) 0.0160(14) 0.0020(11) 0.0003(11) -0.0028(11)
C1 0.0206(19) 0.0152(15) 0.0185(15) -0.0032(12) -0.0007(14) 0.0009(14)
C2 0.0206(18) 0.0151(16) 0.0154(16) -0.0043(13) -0.0003(14) -0.0033(14)
C3 0.0152(16) 0.0163(16) 0.0143(16) -0.0041(13) 0.0007(13) -0.0024(13)
C4 0.0183(17) 0.0170(14) 0.0142(14) -0.0035(11) 0.0002(13) -0.0009(15)
C5 0.0170(16) 0.0165(16) 0.0186(16) -0.0040(14) -0.0001(13) 0.0001(14)
C6 0.042(3) 0.0170(18) 0.035(2) -0.0004(16) -0.0029(19) 0.0108(17)
C7 0.032(2) 0.0251(19) 0.0221(18) -0.0022(16) 0.0027(18) -0.0159(16)
C8 0.0142(16) 0.026(2) 0.0225(18) -0.0071(15) -0.0031(14) 0.0002(15)
C9 0.0259(17) 0.0216(15) 0.0175(14) 0.0044(12) -0.0021(19) -0.0062(17)
C10 0.0177(18) 0.037(2) 0.030(2) -0.0044(18) 0.0068(15) 0.0058(17)
C11 0.0203(17) 0.0151(16) 0.0158(15) 0.0027(13) -0.0009(12) -0.0009(14)
C12 0.0174(18) 0.0135(14) 0.0165(14) -0.0032(11) -0.0006(14) -0.0023(14)
C13 0.0180(17) 0.0194(17) 0.0130(15) 0.0017(13) -0.0008(13) -0.0047(14)
C14 0.0139(17) 0.033(2) 0.0204(18) 0.0052(16) -0.0021(14) -0.0029(15)
C15 0.0117(16) 0.0239(17) 0.0176(15) 0.0053(12) -0.0006(12) -0.0022(13)
C16 0.0185(17) 0.0195(17) 0.0226(17) 0.0004(14) 0.0003(14) -0.0021(15)
C17 0.0157(16) 0.0248(19) 0.0255(19) 0.0094(16) 0.0013(14) 0.0034(15)
C18 0.0154(16) 0.035(2) 0.0164(17) 0.0081(15) -0.0029(13) -0.0049(17)
C19 0.0193(19) 0.026(2) 0.0249(19) -0.0018(16) 0.0007(16) -0.0071(15)
C20 0.0180(16) 0.0165(15) 0.0288(17) 0.0034(12) 0.0009(18) -0.0010(16)
Sb1 0.01530(11) 0.01609(10) 0.01894(10) 0.00130(9) 0.00170(9) 0.00220(8)
F1 0.0319(15) 0.0560(16) 0.0234(11) 0.0086(11) 0.0115(10) 0.0072(13)
F2 0.0369(13) 0.0324(13) 0.0182(10) -0.0036(10) 0.0060(10) -0.0007(11)
F3 0.0385(13) 0.0168(9) 0.0350(11) -0.0044(8) 0.0008(14) 0.0089(11)
F4 0.0387(15) 0.0158(11) 0.0591(17) 0.0082(12) 0.0090(14) 0.0053(10)
F5 0.0172(11) 0.0452(16) 0.0347(13) 0.0080(11) -0.0039(10) -0.0031(11)
F6 0.0206(13) 0.0359(15) 0.0453(15) 0.0006(12) -0.0094(11) -0.0039(11)

loop_
_atom_type_symbol
_atom_type_description
_atom_type_scat_dispersion_real
_atom_type_scat_dispersion_imag
_atom_type_scat_source
C C 0.0033 0.0016 'International Tables Vol C Tables 4.2.6.8 and 6.1.1.4'
H H 0.0000 0.0000 'International Tables Vol C Tables 4.2.6.8 and 6.1.1.4'
N N 0.0061 0.0033 'International Tables Vol C Tables 4.2.6.8 and 6.1.1.4'
O O 0.0106 0.0060 'International Tables Vol C Tables 4.2.6.8 and 6.1.1.4'
F F 0.0171 0.0103 'International Tables Vol C Tables 4.2.6.8 and 6.1.1.4'
S S 0.1246 0.1234 'International Tables Vol C Tables 4.2.6.8 and 6.1.1.4'
Sb Sb -0.5866 1.5461 'International Tables Vol C Tables 4.2.6.8 and 6.1.1.4'
Ir Ir -1.4442 7.9887 'International Tables Vol C Tables 4.2.6.8 and 6.1.1.4'

loop_
_geom_angle_atom_site_label_1
_geom_angle_atom_site_label_2
_geom_angle_atom_site_label_3
_geom_angle
O1 Ir N 75.28(11)
O1 Ir C2 157.25(12)
N Ir C2 107.33(13)
O1 Ir C5 107.02(12)
N Ir C5 167.72(12)
C2 Ir C5 65.77(14)
O1 Ir C1 144.10(12)
N Ir C1 140.57(13)
C2 Ir C1 39.13(14)
C5 Ir C1 38.88(14)
O1 Ir C4 95.15(11)
N Ir C4 129.63(12)
C2 Ir C4 65.37(13)
C5 Ir C4 38.83(13)
C1 Ir C4 64.82(13)
O1 Ir C3 118.12(12)
N Ir C3 102.89(12)
C2 Ir C3 39.17(14)
C5 Ir C3 65.19(14)
C1 Ir C3 65.05(14)
C4 Ir C3 38.61(13)
O1 Ir S 85.32(7)
N Ir S 81.40(8)
C2 Ir S 117.41(10)
C5 Ir S 110.70(10)
C1 Ir S 96.81(10)
C4 Ir S 148.12(10)
C3 Ir S 156.55(10)
C13 S C14 102.48(19)
C13 S Ir 99.31(12)
C14 S Ir 104.16(13)
C11 O1 Ir 115.1(2)
C12 N Ir 104.4(2)
C12 N H1N 108(3)
Ir N H1N 104(3)
C12 N H2N 105(3)
Ir N H2N 118(3)
H1N N H2N 117(4)
C5 C1 C2 108.4(3)
C5 C1 C6 126.5(4)
C2 C1 C6 125.1(4)
C5 C1 Ir 70.4(2)
C2 C1 Ir 69.72(19)
C6 C1 Ir 126.2(3)
C1 C2 C3 107.6(3)
C1 C2 C7 124.9(3)
C3 C2 C7 127.3(4)
C1 C2 Ir 71.1(2)
C3 C2 Ir 71.6(2)
C7 C2 Ir 126.9(3)
C4 C3 C2 107.7(3)
C4 C3 C8 126.8(3)
C2 C3 C8 125.5(3)
C4 C3 Ir 70.57(19)
C2 C3 Ir 69.2(2)
C8 C3 Ir 127.2(2)
C3 C4 C5 108.5(3)
C3 C4 C9 127.7(3)
C5 C4 C9 123.7(3)
C3 C4 Ir 70.82(19)
C5 C4 Ir 70.05(19)
C9 C4 Ir 121.6(2)
C1 C5 C4 107.7(3)
C1 C5 C10 126.5(3)
C4 C5 C10 125.5(4)
C1 C5 Ir 70.7(2)
C4 C5 Ir 71.12(19)
C10 C5 Ir 128.4(3)
C1 C6 H6A 109.5
C1 C6 H6B 109.5
H6A C6 H6B 109.5
C1 C6 H6C 109.5
H6A C6 H6C 109.5
H6B C6 H6C 109.5
C2 C7 H7A 109.5
C2 C7 H7B 109.5
H7A C7 H7B 109.5
C2 C7 H7C 109.5
H7A C7 H7C 109.5
H7B C7 H7C 109.5
C3 C8 H8A 109.5
C3 C8 H8B 109.5
H8A C8 H8B 109.5
C3 C8 H8C 109.5
H8A C8 H8C 109.5
H8B C8 H8C 109.5
C4 C9 H9A 109.5
C4 C9 H9B 109.5
H9A C9 H9B 109.5
C4 C9 H9C 109.5
H9A C9 H9C 109.5
H9B C9 H9C 109.5
C5 C10 H10A 109.5
C5 C10 H10B 109.5
H10A C10 H10B 109.5
C5 C10 H10C 109.5
H10A C10 H10C 109.5
H10B C10 H10C 109.5
O2 C11 O1 125.1(3)
O2 C11 C12 120.2(3)
O1 C11 C12 114.6(3)
N C12 C11 107.5(3)
N C12 C13 108.0(3)
C11 C12 C13 107.9(3)
N C12 H12 108(3)
C11 C12 H12 113(3)
C13 C12 H12 112(3)
C12 C13 S 109.2(2)
C12 C13 H13A 115(3)
S C13 H13A 108(3)
C12 C13 H13B 120(3)
S C13 H13B 104(3)
H13A C13 H13B 100(5)
C15 C14 S 111.7(3)
C15 C14 H14A 114(3)
S C14 H14A 101(3)
C15 C14 H14B 108(3)
S C14 H14B 108(3)
H14A C14 H14B 115(4)
C16 C15 C20 119.4(3)
C16 C15 C14 120.2(3)
C20 C15 C14 120.4(3)
C17 C16 C15 120.6(4)
C17 C16 H16 118(3)
C15 C16 H16 121(3)
C18 C17 C16 119.6(4)
C18 C17 H17 124(3)
C16 C17 H17 116(3)
C19 C18 C17 120.3(4)
C19 C18 H18 119(3)
C17 C18 H18 120(3)
C18 C19 C20 120.2(4)
C18 C19 H19 118(3)
C20 C19 H19 122(3)
C15 C20 C19 119.9(3)
C15 C20 H20 123(3)
C19 C20 H20 117(3)
F4 Sb1 F3 179.64(12)
F4 Sb1 F5 89.65(12)
F3 Sb1 F5 90.35(13)
F4 Sb1 F2 90.35(12)
F3 Sb1 F2 89.29(11)
F5 Sb1 F2 89.75(11)
F4 Sb1 F6 89.89(12)
F3 Sb1 F6 90.11(12)
F5 Sb1 F6 179.53(12)
F2 Sb1 F6 90.33(12)
F4 Sb1 F1 90.11(13)
F3 Sb1 F1 90.25(11)
F5 Sb1 F1 90.39(11)
F2 Sb1 F1 179.52(12)
F6 Sb1 F1 89.53(12)

loop_
_geom_bond_atom_site_label_1
_geom_bond_atom_site_label_2
_geom_bond_distance
Ir O1 2.114(2)
Ir N 2.137(3)
Ir C2 2.143(4)
Ir C5 2.158(4)
Ir C1 2.162(3)
Ir C4 2.172(3)
Ir C3 2.176(3)
Ir S 2.3646(9)
S C13 1.832(4)
S C14 1.841(4)
O1 C11 1.292(4)
O2 C11 1.224(4)
N C12 1.478(4)
N H1N 0.90(2)
N H2N 0.82(5)
C1 C5 1.438(5)
C1 C2 1.442(5)
C1 C6 1.498(5)
C2 C3 1.448(5)
C2 C7 1.500(5)
C3 C4 1.437(5)
C3 C8 1.497(5)
C4 C5 1.439(5)
C4 C9 1.503(4)
C5 C10 1.500(5)
C6 H6A 0.9800
C6 H6B 0.9800
C6 H6C 0.9800
C7 H7A 0.9800
C7 H7B 0.9800
C7 H7C 0.9800
C8 H8A 0.9800
C8 H8B 0.9800
C8 H8C 0.9800
C9 H9A 0.9800
C9 H9B 0.9800
C9 H9C 0.9800
C10 H10A 0.9800
C10 H10B 0.9800
C10 H10C 0.9800
C11 C12 1.532(5)
C12 C13 1.532(5)
C12 H12 0.94(4)
C13 H13A 0.92(2)
C13 H13B 0.92(6)
C14 C15 1.497(5)
C14 H14A 0.88(5)
C14 H14B 1.05(5)
C15 C16 1.391(5)
C15 C20 1.393(5)
C16 C17 1.390(5)
C16 H16 0.91(4)
C17 C18 1.389(6)
C17 H17 1.01(5)
C18 C19 1.380(6)
C18 H18 0.86(5)
C19 C20 1.397(6)
C19 H19 0.91(5)
C20 H20 0.91(4)
Sb1 F4 1.867(2)
Sb1 F3 1.873(2)
Sb1 F5 1.873(2)
Sb1 F2 1.876(2)
Sb1 F6 1.877(2)
Sb1 F1 1.878(2)

loop_
_geom_torsion_atom_site_label_1
_geom_torsion_atom_site_label_2
_geom_torsion_atom_site_label_3
_geom_torsion_atom_site_label_4
_geom_torsion
C5 C1 C2 C3 2.7(4)
C6 C1 C2 C3 -176.6(3)
Ir C1 C2 C3 62.8(2)
C5 C1 C2 C7 177.6(3)
C6 C1 C2 C7 -1.7(6)
Ir C1 C2 C7 -122.4(4)
C5 C1 C2 Ir -60.1(2)
C6 C1 C2 Ir 120.7(4)
C1 C2 C3 C4 -2.1(4)
C7 C2 C3 C4 -176.8(3)
Ir C2 C3 C4 60.3(2)
C1 C2 C3 C8 176.0(3)
C7 C2 C3 C8 1.3(6)
Ir C2 C3 C8 -121.5(3)
C1 C2 C3 Ir -62.4(2)
C7 C2 C3 Ir 122.8(4)
C2 C3 C4 C5 0.7(4)
C8 C3 C4 C5 -177.4(3)
Ir C3 C4 C5 60.2(2)
C2 C3 C4 C9 -175.0(3)
C8 C3 C4 C9 6.9(6)
Ir C3 C4 C9 -115.6(3)
C2 C3 C4 Ir -59.4(2)
C8 C3 C4 Ir 122.4(4)
C2 C1 C5 C4 -2.3(4)
C6 C1 C5 C4 177.0(3)
Ir C1 C5 C4 -61.9(2)
C2 C1 C5 C10 -176.4(4)
C6 C1 C5 C10 2.9(6)
Ir C1 C5 C10 124.0(4)
C2 C1 C5 Ir 59.6(2)
C6 C1 C5 Ir -121.1(4)
C3 C4 C5 C1 0.9(4)
C9 C4 C5 C1 176.9(3)
Ir C4 C5 C1 61.6(2)
C3 C4 C5 C10 175.1(3)
C9 C4 C5 C10 -8.9(6)
Ir C4 C5 C10 -124.2(4)
C3 C4 C5 Ir -60.7(2)
C9 C4 C5 Ir 115.3(3)
Ir O1 C11 O2 168.0(3)
Ir O1 C11 C12 -8.8(4)
Ir N C12 C11 47.8(3)
Ir N C12 C13 -68.4(3)
O2 C11 C12 N 155.8(3)
O1 C11 C12 N -27.3(4)
O2 C11 C12 C13 -88.0(4)
O1 C11 C12 C13 89.0(3)
N C12 C13 S 51.3(3)
C11 C12 C13 S -64.6(3)
C14 S C13 C12 95.2(3)
Ir S C13 C12 -11.7(2)
C13 S C14 C15 72.7(3)
Ir S C14 C15 175.8(3)
S C14 C15 C16 77.3(4)
S C14 C15 C20 -103.6(4)
C20 C15 C16 C17 -2.3(5)
C14 C15 C16 C17 176.7(3)
C15 C16 C17 C18 2.0(6)
C16 C17 C18 C19 -0.2(6)
C17 C18 C19 C20 -1.2(6)
C16 C15 C20 C19 0.9(6)
C14 C15 C20 C19 -178.2(3)
C18 C19 C20 C15 0.9(6)
